data_7125496
loop_
_publ_author_name
'Shankland, N.'
'David, W. I.'
'Shankland, K.'
'Kennedy, A. R.'
'Frampton, C. S.'
'Florence, A. J.'

_publ_section_title
;
 Structural transformations in zopiclone.
;
_journal_issue 21
_journal_name_full 'Chemical communications (Cambridge, England)'
_journal_page_first 2204
_journal_page_last 2205
_journal_paper_doi 10.1039/b107075d
_journal_year 2001
_chemical_formula_sum 'C17 Cl N6 O3'
_chemical_name_common zopiclone
_chemical_name_systematic
; 
(6-(5-Chloro-2-pyridyl)-6,7-dihydro-7-oxo-5H-pyrrolo(3,4-b)pyrazin-5-yl)-4-
methyl-1-piperazine carboxylate 
;
_space_group_IT_number 19
_space_group_name_Hall 'P 2ac 2ab'
_space_group_name_H-M_alt 'P 21 21 21'
_symmetry_cell_setting orthorhombic
_symmetry_space_group_name_H-M 'P 21 21 21'
_cell_angle_alpha 90.0
_cell_angle_beta 90.0
_cell_angle_gamma 90.0
_cell_formula_units_Z 4
_cell_length_a 5.5813(1)
_cell_length_b 8.8467(1)
_cell_length_c 35.6588(3)
_cell_measurement_temperature 298
_cell_volume 1760.69(4)
_computing_cell_refinement 'DASH V1.0'
_computing_data_collection 'BM16 instrument software'
_computing_data_reduction 'BM16 instrument software'
_computing_structure_refinement 'DASH V1.0'
_computing_structure_solution 'DASH V1.0'
_diffrn_ambient_temperature 298
_diffrn_detector 'multiple crystal analyser'
_diffrn_measurement_device_type '2 circle diffractometer'
_diffrn_radiation_monochromator 'Si 111'
_diffrn_radiation_wavelength 0.80008
_diffrn_source synchrotron
_diffrn_source_type 'ESRF BM16'
_pd_char_colour white
_pd_instr_location 'BM16 diffractometer, ESRF, Grenoble, France'
_pd_meas_2theta_range_inc 0.002
_pd_meas_2theta_range_max 22.000
_pd_meas_2theta_range_min 1.000
_pd_meas_number_of_points 10500
_pd_meas_scan_method step
_pd_prep_temperature 298
_pd_proc_2theta_range_inc 0.002
_pd_proc_2theta_range_max 22.000
_pd_proc_2theta_range_min 1.000
_pd_proc_ls_background_function 'Chebyshev polynomial'
_pd_proc_ls_profile_function 'Voigt with axial divergence correction'
_pd_proc_ls_prof_R_factor 14.41
_pd_proc_ls_prof_wR_expected 7.86
_pd_proc_ls_prof_wR_factor 18.34
_pd_proc_wavelength 0.8008
_pd_spec_mounting '1.0mm borosilicate capillary'
_pd_spec_mount_mode transmission
_pd_spec_shape cylinder
_pd_spec_size_axial 10
_pd_spec_size_equat 1
_refine_ls_extinction_method none
_refine_ls_goodness_of_fit_all 2.34
_refine_ls_hydrogen_treatment undef
_refine_ls_matrix_type fullcycle
_refine_ls_number_constraints 0
_refine_ls_number_parameters 11
_refine_ls_number_restraints 0
_refine_ls_weighting_scheme sigma
_cod_data_source_file b107075d.txt
_cod_data_source_block zoport-powder
_cod_depositor_comments
;
The following automatic conversions were performed:

data item '_symmetry_cell_setting' value 'Orthorhombic' was changed
to 'orthorhombic' in accordance with the
/home/saulius/struct/COD-crude-data/automatic-downloads/DataCite-retrospective/RSC/depositions/lib/dictionaries/cif_core.dic
dictionary named 'cif_core.dic' version 2.4.2 last updated on
2011-04-26.

Automatic conversion script
Id: cif_fix_values 6909 2019-04-08 15:41:33Z antanas 
;
_cod_original_cell_volume 1760.7
_cod_database_code 7125496

loop_
_symmetry_equiv_pos_as_xyz
'   +x,   +y,   +z'
'-x+1/2,   -y,z+1/2'
'   -x,y+1/2,1/2-z'
'x+1/2,1/2-y,   -z'

loop_
_atom_site_label
_atom_site_fract_x
_atom_site_fract_y
_atom_site_fract_z
_atom_site_occupancy
_atom_site_adp_type
_atom_site_B_iso_or_equiv
Cl1 -0.29946 0.36779 0.89460 1.0 Biso 3.0
C2 -0.09932 0.48640 0.87151 1.0 Biso 3.0
C3 -0.12206 0.63701 0.87558 1.0 Biso 3.0
N4 0.03038 0.73578 0.85972 1.0 Biso 3.0
C5 0.20802 0.67938 0.83933 1.0 Biso 3.0
N6 0.36836 0.78717 0.82413 1.0 Biso 3.0
C7 0.54720 0.76597 0.79834 1.0 Biso 3.0
O8 0.60660 0.64442 0.78412 1.0 Biso 3.0
C9 0.64671 0.91725 0.79083 1.0 Biso 3.0
N10 0.82623 0.95203 0.76879 1.0 Biso 3.0
C11 0.87197 1.10037 0.76705 1.0 Biso 3.0
C12 0.75359 1.20586 0.78739 1.0 Biso 3.0
N13 0.56970 1.16858 0.81163 1.0 Biso 3.0
C14 0.52689 1.02129 0.81228 1.0 Biso 3.0
C15 0.35640 0.94283 0.83808 1.0 Biso 3.0
O16 0.44939 0.94580 0.87510 1.0 Biso 3.0
C17 0.33973 1.03228 0.90093 1.0 Biso 3.0
O18 0.15188 1.10185 0.89400 1.0 Biso 3.0
N19 0.45276 1.02936 0.93396 1.0 Biso 3.0
C20 0.69728 0.98945 0.93772 1.0 Biso 3.0
C21 0.74640 0.91666 0.97547 1.0 Biso 3.0
N22 0.66969 1.01822 1.00549 1.0 Biso 3.0
C23 0.41452 1.05000 1.00139 1.0 Biso 3.0
C24 0.36489 1.12372 0.96475 1.0 Biso 3.0
C25 0.72630 0.95374 1.04199 1.0 Biso 3.0
C26 0.23577 0.52462 0.83348 1.0 Biso 3.0
C27 0.08318 0.42810 0.84966 1.0 Biso 3.0

loop_
_atom_type_symbol
_atom_type_description
_atom_type_scat_source
O O 'International Tables Vol C Table 6.1.1.4'
N N 'International Tables Vol C Table 6.1.1.4'
Cl Cl 'International Tables Vol C Table 6.1.1.4'
C C 'International Tables Vol C Table 6.1.1.4'

loop_
_geom_angle_atom_site_label_1
_geom_angle_atom_site_label_2
_geom_angle_atom_site_label_3
_geom_angle
_geom_angle_publ_flag
C15 O16 C17 118.77 yes
C3 N4 C5 117.32 yes
C5 N6 C7 128.71 yes
C5 N6 C15 118.30 yes
C7 N6 C15 112.93 yes
C9 N10 C11 113.83 yes
C12 N13 C14 112.31 yes
C17 N19 C20 122.90 yes
C17 N19 C24 119.46 yes
C20 N19 C24 113.21 yes
C21 N22 C23 109.33 yes
C21 N22 C25 110.51 yes
C23 N22 C25 112.15 yes
Cl1 C2 C3 119.04 yes
Cl1 C2 C27 120.99 yes
C3 C2 C27 119.97 no
N4 C3 C2 122.57 yes
N4 C5 N6 115.40 yes
N4 C5 C26 122.31 yes
N6 C5 C26 122.29 yes
O8 C7 N6 126.21 yes
O8 C7 C9 127.98 yes
N6 C7 C9 105.80 yes
N10 C9 C7 127.63 yes
N10 C9 C14 123.37 yes
C7 C9 C14 108.94 no
N10 C11 C12 123.91 yes
N13 C12 C11 122.21 yes
N13 C14 C9 124.23 yes
N13 C14 C15 125.61 yes
C9 C14 C15 110.01 no
O16 C15 N6 108.45 yes
O16 C15 C14 109.35 yes
N6 C15 C14 101.45 yes
O16 C17 O18 122.04 yes
O16 C17 N19 112.20 yes
O18 C17 N19 125.74 yes
N19 C20 C21 111.35 yes
N22 C21 C20 109.63 yes
N22 C23 C24 110.77 yes
N19 C24 C23 110.28 yes
C5 C26 C27 119.48 no
C2 C27 C26 118.32 no

loop_
_geom_bond_atom_site_label_1
_geom_bond_atom_site_label_2
_geom_bond_distance
_geom_bond_publ_flag
Cl1 C2 1.7398 yes
O8 C7 1.2342 yes
O16 C15 1.4187 yes
O16 C17 1.3447 yes
O18 C17 1.2406 yes
N4 C3 1.3443 yes
N4 C5 1.3269 yes
N6 C5 1.4156 yes
N6 C7 1.3701 yes
N6 C15 1.4657 yes
N10 C9 1.3101 yes
N10 C11 1.3384 yes
N13 C12 1.3818 yes
N13 C14 1.3250 yes
N19 C17 1.3364 yes
N19 C20 1.4160 yes
N19 C24 1.4638 yes
N22 C21 1.4617 yes
N22 C23 1.4590 yes
N22 C25 1.4558 yes
C2 C3 1.3463 no
C2 C27 1.3822 no
C5 C26 1.3935 no
C7 C9 1.4735 no
C9 C14 1.3709 no
C11 C12 1.3541 no
C14 C15 1.4945 no
C20 C21 1.5172 no
C23 C24 1.4863 no
C26 C27 1.3369 no

loop_
_geom_torsion_atom_site_label_1
_geom_torsion_atom_site_label_2
_geom_torsion_atom_site_label_3
_geom_torsion_atom_site_label_4
_geom_torsion
_geom_torsion_publ_flag
C17 O16 C15 C14 110.36 no
C15 O16 C17 O18 4.56 no
C17 O16 C15 N6 -139.83 no
C15 O16 C17 N19 -177.17 no
C3 N4 C5 N6 -178.13 no
C5 N4 C3 C2 0.20 no
C3 N4 C5 C26 1.47 no
C15 N6 C7 C9 -6.47 no
C7 N6 C5 C26 9.82 no
C15 N6 C5 C26 -167.15 no
C7 N6 C15 O16 -105.76 no
C15 N6 C5 N4 12.45 no
C5 N6 C15 O16 71.67 no
C5 N6 C7 O8 -2.28 no
C5 N6 C7 C9 176.43 no
C7 N6 C5 N4 -170.58 no
C7 N6 C15 C14 9.32 no
C5 N6 C15 C14 -173.25 no
C15 N6 C7 O8 174.82 no
C9 N10 C11 C12 3.14 no
C11 N10 C9 C14 -4.41 no
C11 N10 C9 C7 178.60 no
C12 N13 C14 C9 -1.38 no
C12 N13 C14 C15 173.86 no
C14 N13 C12 C11 0.09 no
C24 N19 C17 O16 176.74 no
C24 N19 C20 C21 53.74 no
C24 N19 C17 O18 -5.08 no
C20 N19 C17 O18 -159.85 no
C17 N19 C24 C23 149.09 no
C20 N19 C24 C23 -53.82 no
C20 N19 C17 O16 21.97 no
C17 N19 C20 C21 -150.08 no
C21 N22 C23 C24 -60.32 no
C23 N22 C21 C20 58.96 no
C25 N22 C23 C24 176.75 no
C25 N22 C21 C20 -177.14 no
Cl1 C2 C3 N4 177.64 no
C3 C2 C27 C26 1.01 no
Cl1 C2 C27 C26 -178.07 no
C27 C2 C3 N4 -1.45 no
N4 C5 C26 C27 -1.89 no
N6 C5 C26 C27 177.68 no
N6 C7 C9 N10 177.81 no
O8 C7 C9 C14 179.15 no
N6 C7 C9 C14 0.47 no
O8 C7 C9 N10 -3.51 no
N10 C9 C14 N13 3.87 no
C7 C9 C14 N13 -178.65 no
C7 C9 C14 C15 5.47 no
N10 C9 C14 C15 -172.01 no
N10 C11 C12 N13 -1.09 no
N13 C14 C15 N6 175.46 no
C9 C14 C15 N6 -8.73 no
N13 C14 C15 O16 -70.12 no
C9 C14 C15 O16 105.69 no
N19 C20 C21 N22 -56.16 no
N22 C23 C24 N19 56.45 no
C5 C26 C27 C2 0.58 no
